data_7064386
loop_
_publ_author_name
'Caltagirone, Claudia'
'Lippolis, Vito'
'Olmos, Maria Elena'
'Coconubo, Laura'
'Moreno, Sonia'
'Picci, Giacomo'
'Monge, Miguel'
'L\'opez-de-Luzuriaga, Jos\'e Maria'

_publ_section_title
;
 Structural and computational evidence of rare synergic
 N(amide)H&#x2022;&#x2022;&#x2022;Au(I) and
 N(amidate)&#x2022;&#x2022;&#x2022;Au(I) secondary bonding interactions
;
_journal_name_full 'New Journal of Chemistry'
_journal_paper_doi 10.1039/D6NJ00558F
_journal_year 2026
_chemical_formula_moiety 'C43 H33 Au Cl N3 O2 P2'
_chemical_formula_sum 'C43 H33 Au Cl N3 O2 P2'
_chemical_formula_weight 918.127
_space_group_crystal_system monoclinic
_space_group_IT_number 14
_space_group_name_Hall '-P 2ybc'
_space_group_name_H-M_alt 'P 1 21/c 1'
_symmetry_Int_Tables_number 14
_atom_sites_solution_primary iterative
_audit_creation_date 2026-03-13
_audit_creation_method
;
Olex2 1.5
(compiled 2025.07.13 svn.rb7424aed for OlexSys, GUI svn.r7314)
;
_audit_update_record
;
2026-03-19 deposited with the CCDC.	2026-04-21 downloaded from the CCDC.
;
_cell_angle_alpha 90
_cell_angle_beta 99.363(1)
_cell_angle_gamma 90
_cell_formula_units_Z 4
_cell_length_a 13.6230(5)
_cell_length_b 13.1182(5)
_cell_length_c 25.113(1)
_cell_measurement_reflns_used 10327
_cell_measurement_temperature 298.00
_cell_measurement_theta_max 27.9
_cell_measurement_theta_min 2.4
_cell_volume 4428.1(3)
_computing_cell_refinement 'SAINT V8.40A (?, 2016)'
_computing_data_collection 'Collect (Bruker AXS BV, 1997-2004)'
_computing_data_reduction 'SAINT V8.40A (?, 2016)'
_computing_molecular_graphics 'Olex2 1.5 (Dolomanov et al., 2009)'
_computing_publication_material 'Olex2 1.5 (Dolomanov et al., 2009)'
_computing_structure_refinement 'olex2.refine 1.5 (Bourhis et al., 2015)'
_computing_structure_solution 'olex2.solve 1.5 (Bourhis et al., 2015)'
_diffrn_ambient_temperature 298.00
_diffrn_measured_fraction_theta_full 0.9985
_diffrn_measured_fraction_theta_max 0.9969
_diffrn_measurement_device_type 'Bruker APEX-II CCD'
_diffrn_measurement_method '\f and \w scans'
_diffrn_radiation_type 'Mo K\a'
_diffrn_radiation_wavelength 0.71073
_diffrn_reflns_av_R_equivalents 0.0629
_diffrn_reflns_av_unetI/netI 0.0333
_diffrn_reflns_Laue_measured_fraction_full 0.9985
_diffrn_reflns_Laue_measured_fraction_max 0.9969
_diffrn_reflns_limit_h_max 17
_diffrn_reflns_limit_h_min -17
_diffrn_reflns_limit_k_max 17
_diffrn_reflns_limit_k_min -17
_diffrn_reflns_limit_l_max 33
_diffrn_reflns_limit_l_min -33
_diffrn_reflns_number 101847
_diffrn_reflns_point_group_measured_fraction_full 0.9985
_diffrn_reflns_point_group_measured_fraction_max 0.9969
_diffrn_reflns_theta_full 25.2417
_diffrn_reflns_theta_max 27.94
_diffrn_reflns_theta_min 2.41
_exptl_absorpt_coefficient_mu 3.502
_exptl_absorpt_correction_T_max 0.823
_exptl_absorpt_correction_T_min 0.689
_exptl_absorpt_correction_type numerical
_exptl_absorpt_process_details
;
SADABS-2016/2 (Bruker,2016/2) was used for absorption correction.
wR2(int) was 0.0704 before and 0.0574 after correction.
The Ratio of minimum to maximum transmission is 0.3537.
The \l/2 correction factor is Not present.
;
_exptl_crystal_colour yellow
_exptl_crystal_colour_primary yellow
_exptl_crystal_density_diffrn 1.377
_exptl_crystal_description prism
_exptl_crystal_F_000 1812.852
_exptl_crystal_size_max 0.104
_exptl_crystal_size_mid 0.095
_exptl_crystal_size_min 0.064
_refine_diff_density_max 0.7531
_refine_diff_density_min -1.3528
_refine_diff_density_rms 0.1232
_refine_ls_d_res_high 0.7585
_refine_ls_d_res_low 8.4662
_refine_ls_goodness_of_fit_ref 0.9975
_refine_ls_hydrogen_treatment constr
_refine_ls_matrix_type full
_refine_ls_number_constraints 67
_refine_ls_number_parameters 488
_refine_ls_number_reflns 10570
_refine_ls_number_restraints 103
_refine_ls_restrained_S_all 0.9925
_refine_ls_R_factor_all 0.0581
_refine_ls_R_factor_gt 0.0395
_refine_ls_shift/su_max -0.0002
_refine_ls_shift/su_mean 0.0000
_refine_ls_structure_factor_coef Fsqd
_refine_ls_weighting_details 'w=1/[\s^2^(Fo^2^)+(0.0496P)^2^+2.9398P] where P=(Fo^2^+2Fc^2^)/3'
_refine_ls_weighting_scheme calc
_refine_ls_wR_factor_gt 0.0919
_refine_ls_wR_factor_ref 0.1000
_reflns_Friedel_coverage 0.0
_reflns_limit_h_max 17
_reflns_limit_h_min -17
_reflns_limit_k_max 17
_reflns_limit_k_min 0
_reflns_limit_l_max 33
_reflns_limit_l_min 0
_reflns_number_gt 7880
_reflns_number_total 10570
_reflns_threshold_expression I>=2u(I)
_cod_data_source_file d6nj00558f2.cif
_cod_data_source_block bsm140lc156a
_cod_original_formula_sum 'C43 H33 Au1 Cl1 N3 O2 P2'
_cod_database_code 7064386
_olex2_refinement_description
;
1. Fixed Uiso
 At 1.2 times of:
  All C(H) groups, All N(H) groups
2. Rigid bond restraints
 C1, C2, C3, C4, C5, C6, C7, C8, C9, C10, C11, C12, C13, C14, C15, C16, C17,
 C18, C19, C20, C21, C22, C23, C24, C25, C26, C27, C28, C29, C30, C31, C32, C33,
  C34, C35, C36, C37, C38, C39, C40, C41, C42, C43, N1, N2, N3, O1, O2
 with sigma for 1-2 distances of 0.01 and sigma for 1-3 distances of 0.01
3. Uiso/Uaniso restraints and constraints
Uanis(C34) = Uanis(C35)
4.a Aromatic/amide H refined with riding coordinates:
 C2(H2), C3(H3), C4(H4), C5(H5), N1(H1), C9(H9), C10(H10), C11(H11), N3(H3a),
 C15(H15), C16(H16), C17(H17), C18(H18), C21(H21), C22(H22), C23(H23), C24(H24),
  C25(H25), C27(H27), C28(H28), C29(H29), C30(H30), C31(H31), C33(H33),
 C34(H34), C35(H35), C36(H36), C37(H37), C39(H39), C40(H40), C41(H41), C42(H42),
  C43(H43)
;
_smtbx_masks_void_probe_radius 1.2
_smtbx_masks_void_truncation_radius 1.2
_olex2_submission_special_instructions 'No special instructions were received'

loop_
_space_group_symop_id
_space_group_symop_operation_xyz
1 x,y,z
2 -x,y+1/2,-z+1/2
3 -x,-y,-z
4 x,-y-1/2,z-1/2

loop_
_atom_site_label
_atom_site_type_symbol
_atom_site_fract_x
_atom_site_fract_y
_atom_site_fract_z
_atom_site_U_iso_or_equiv
_atom_site_adp_type
_atom_site_occupancy
_atom_site_refinement_flags_posn
_atom_site_refinement_flags_adp
Au Au 0.28794(3) 0.37978(3) 0.318576(16) 0.0578(2) Uani 1.000000 . .
Cl1 Cl 0.44123(9) 0.50510(10) 0.32469(5) 0.0673(3) Uani 1.000000 . .
P1 P 0.15693(8) 0.49387(8) 0.31272(5) 0.0488(3) Uani 1.000000 . .
P2 P 0.36411(8) 0.22127(8) 0.32615(4) 0.0476(2) Uani 1.000000 . .
C1 C 0.1867(3) 0.6268(3) 0.32943(17) 0.0522(9) Uani 1.000000 . U
C2 C 0.1500(4) 0.7060(3) 0.2944(2) 0.0642(12) Uani 1.000000 . U
H2 H 0.1110(4) 0.6909(3) 0.2614(2) 0.0771(14) Uiso 1.000000 R .
C3 C 0.1711(4) 0.8063(4) 0.3084(2) 0.0743(14) Uani 1.000000 . U
H3 H 0.1456(4) 0.8584(4) 0.2850(2) 0.0891(17) Uiso 1.000000 R .
C4 C 0.2299(4) 0.8294(4) 0.3567(2) 0.0746(14) Uani 1.000000 . U
H4 H 0.2440(4) 0.8971(4) 0.3659(2) 0.0895(17) Uiso 1.000000 R .
C5 C 0.2682(3) 0.7525(4) 0.3916(2) 0.0619(11) Uani 1.000000 . U
H5 H 0.3073(3) 0.7685(4) 0.4245(2) 0.0742(13) Uiso 1.000000 R .
C6 C 0.2484(3) 0.6522(3) 0.37775(17) 0.0511(9) Uani 1.000000 . U
N1 N 0.2917(3) 0.5731(3) 0.41257(14) 0.0539(8) Uani 1.000000 . U
H1 H 0.3292(3) 0.5296(3) 0.39995(14) 0.0647(10) Uiso 1.000000 R .
C7 C 0.2778(3) 0.5624(3) 0.46383(18) 0.0554(10) Uani 1.000000 . U
O1 O 0.2202(3) 0.6136(3) 0.48516(14) 0.0750(10) Uani 1.000000 . U
C8 C 0.3388(3) 0.4790(3) 0.49448(17) 0.0535(10) Uani 1.000000 . U
C9 C 0.3327(4) 0.4610(4) 0.54791(18) 0.0679(12) Uani 1.000000 . U
H9 H 0.2897(4) 0.4990(4) 0.56526(18) 0.0815(15) Uiso 1.000000 R .
C10 C 0.3911(4) 0.3859(4) 0.5753(2) 0.0770(15) Uani 1.000000 . U
H10 H 0.3898(4) 0.3738(4) 0.6117(2) 0.0924(17) Uiso 1.000000 R .
C11 C 0.4512(4) 0.3291(4) 0.54773(19) 0.0660(12) Uani 1.000000 . U
H11 H 0.4897(4) 0.2763(4) 0.56483(19) 0.0792(14) Uiso 1.000000 R .
C12 C 0.4536(3) 0.3516(3) 0.49435(17) 0.0534(10) Uani 1.000000 . U
N2 N 0.3987(2) 0.4255(3) 0.46744(13) 0.0486(8) Uani 1.000000 . U
C13 C 0.5187(3) 0.2894(3) 0.46398(17) 0.0522(9) Uani 1.000000 . U
O2 O 0.5696(3) 0.2199(3) 0.48474(13) 0.0732(9) Uani 1.000000 . U
N3 N 0.5122(3) 0.3171(3) 0.41126(14) 0.0520(8) Uani 1.000000 . U
H3a H 0.4777(3) 0.3702(3) 0.40041(14) 0.0624(10) Uiso 1.000000 R .
C14 C 0.5589(3) 0.2636(3) 0.37323(17) 0.0506(9) Uani 1.000000 . U
C15 C 0.6615(3) 0.2572(4) 0.3791(2) 0.0648(12) Uani 1.000000 . U
H15 H 0.7012(3) 0.2844(4) 0.4094(2) 0.0778(14) Uiso 1.000000 R .
C16 C 0.7041(3) 0.2101(4) 0.3397(2) 0.0734(14) Uani 1.000000 . U
H16 H 0.7730(3) 0.2049(4) 0.3438(2) 0.0881(16) Uiso 1.000000 R .
C17 C 0.6466(4) 0.1706(4) 0.2944(2) 0.0691(13) Uani 1.000000 . U
H17 H 0.6767(4) 0.1411(4) 0.2674(2) 0.0829(15) Uiso 1.000000 R .
C18 C 0.5446(3) 0.1746(3) 0.28887(18) 0.0575(10) Uani 1.000000 . U
H18 H 0.5058(3) 0.1473(3) 0.25831(18) 0.0689(13) Uiso 1.000000 R .
C19 C 0.4994(3) 0.2193(3) 0.32873(17) 0.0491(9) Uani 1.000000 . U
C20 C 0.0699(3) 0.4552(4) 0.35662(18) 0.0560(10) Uani 1.000000 . U
C21 C 0.0391(4) 0.3536(4) 0.3542(3) 0.0745(14) Uani 1.000000 . U
H21 H 0.0616(4) 0.3087(4) 0.3302(3) 0.0894(17) Uiso 1.000000 R .
C22 C -0.0251(4) 0.3201(5) 0.3878(3) 0.0912(18) Uani 1.000000 . U
H22 H -0.0462(4) 0.2526(5) 0.3862(3) 0.109(2) Uiso 1.000000 R .
C23 C -0.0579(4) 0.3864(6) 0.4238(3) 0.0894(17) Uani 1.000000 . U
H23 H -0.0994(4) 0.3631(6) 0.4472(3) 0.107(2) Uiso 1.000000 R .
C24 C -0.0298(4) 0.4851(5) 0.4250(2) 0.0812(15) Uani 1.000000 . U
H24 H -0.0536(4) 0.5296(5) 0.4488(2) 0.0974(18) Uiso 1.000000 R .
C25 C 0.0333(4) 0.5213(4) 0.39182(19) 0.0658(12) Uani 1.000000 . U
H25 H 0.0513(4) 0.5897(4) 0.39297(19) 0.0789(14) Uiso 1.000000 R .
C26 C 0.0836(3) 0.5028(3) 0.24558(18) 0.0542(10) Uani 1.000000 . U
C27 C 0.1277(4) 0.4839(4) 0.2014(2) 0.0690(13) Uani 1.000000 . U
H27 H 0.1929(4) 0.4603(4) 0.2059(2) 0.0828(15) Uiso 1.000000 R .
C28 C 0.0757(5) 0.4996(5) 0.1502(2) 0.0833(16) Uani 1.000000 . U
H28 H 0.1064(5) 0.4864(5) 0.1204(2) 0.1000(19) Uiso 1.000000 R .
C29 C -0.0191(5) 0.5338(4) 0.1425(2) 0.0795(15) Uani 1.000000 . U
H29 H -0.0531(5) 0.5447(4) 0.1078(2) 0.0954(18) Uiso 1.000000 R .
C30 C -0.0647(4) 0.5523(4) 0.1860(2) 0.0753(14) Uani 1.000000 . U
H30 H -0.1299(4) 0.5758(4) 0.1809(2) 0.0904(17) Uiso 1.000000 R .
C31 C -0.0143(3) 0.5361(4) 0.2379(2) 0.0647(12) Uani 1.000000 . U
H31 H -0.0461(3) 0.5475(4) 0.2674(2) 0.0776(14) Uiso 1.000000 R .
C32 C 0.3465(3) 0.1510(3) 0.38606(17) 0.0549(10) Uani 1.000000 . U
C33 C 0.4079(4) 0.0688(4) 0.4049(2) 0.0667(12) Uani 1.000000 . U
H33 H 0.4615(4) 0.0528(4) 0.3878(2) 0.0800(15) Uiso 1.000000 R .
C34 C 0.3907(6) 0.0111(5) 0.4481(2) 0.1002(17) Uani 1.000000 . U
H34 H 0.4316(6) -0.0441(5) 0.4596(2) 0.120(2) Uiso 1.000000 R .
C35 C 0.3138(6) 0.0354(6) 0.4740(3) 0.1002(17) Uani 1.000000 . U
H35 H 0.3022(6) -0.0038(6) 0.5032(3) 0.120(2) Uiso 1.000000 R .
C36 C 0.2530(6) 0.1163(6) 0.4578(3) 0.107(2) Uani 1.000000 . U
H36 H 0.2015(6) 0.1324(6) 0.4765(3) 0.128(3) Uiso 1.000000 R .
C37 C 0.2684(4) 0.1761(5) 0.4124(2) 0.0812(15) Uani 1.000000 . U
H37 H 0.2268(4) 0.2307(5) 0.4009(2) 0.0975(19) Uiso 1.000000 R .
C38 C 0.3144(3) 0.1393(3) 0.26986(17) 0.0531(10) Uani 1.000000 . U
C39 C 0.2511(4) 0.1792(4) 0.22569(18) 0.0648(12) Uani 1.000000 . U
H39 H 0.2332(4) 0.2477(4) 0.22509(18) 0.0778(14) Uiso 1.000000 R .
C40 C 0.2149(4) 0.1164(5) 0.1827(2) 0.0832(16) Uani 1.000000 . U
H40 H 0.1727(4) 0.1433(5) 0.1532(2) 0.100(2) Uiso 1.000000 R .
C41 C 0.2401(4) 0.0160(5) 0.1827(2) 0.0741(14) Uani 1.000000 . U
H41 H 0.2147(4) -0.0252(5) 0.1536(2) 0.0889(17) Uiso 1.000000 R .
C42 C 0.3023(4) -0.0242(4) 0.2254(2) 0.0802(15) Uani 1.000000 . U
H42 H 0.3202(4) -0.0926(4) 0.2251(2) 0.0962(18) Uiso 1.000000 R .
C43 C 0.3389(4) 0.0361(4) 0.2691(2) 0.0704(13) Uani 1.000000 . U
H43 H 0.3804(4) 0.0077(4) 0.2984(2) 0.0845(16) Uiso 1.000000 R .

loop_
_atom_site_aniso_label
_atom_site_aniso_U_11
_atom_site_aniso_U_22
_atom_site_aniso_U_33
_atom_site_aniso_U_12
_atom_site_aniso_U_13
_atom_site_aniso_U_23
Au 0.0582(4) 0.0566(3) 0.0576(4) 0.0093(2) 0.0064(2) -0.0043(2)
Cl1 0.0645(7) 0.0674(7) 0.0712(7) -0.0076(5) 0.0148(6) 0.0094(6)
P1 0.0484(6) 0.0460(6) 0.0521(6) 0.0030(4) 0.0088(5) -0.0001(5)
P2 0.0458(5) 0.0479(6) 0.0486(6) 0.0028(4) 0.0058(4) -0.0038(5)
C1 0.056(2) 0.047(2) 0.054(2) 0.0019(18) 0.0117(18) 0.0014(18)
C2 0.072(3) 0.053(2) 0.065(3) 0.008(2) 0.001(2) -0.001(2)
C3 0.080(3) 0.051(3) 0.087(4) 0.002(2) -0.002(3) 0.006(2)
C4 0.087(4) 0.048(3) 0.086(4) -0.003(2) 0.005(3) -0.012(2)
C5 0.062(3) 0.056(2) 0.066(3) -0.001(2) 0.006(2) -0.005(2)
C6 0.053(2) 0.046(2) 0.055(2) 0.0071(17) 0.0102(18) -0.0005(18)
N1 0.058(2) 0.053(2) 0.0493(19) 0.0101(16) 0.0045(16) -0.0010(16)
C7 0.059(3) 0.055(3) 0.052(2) 0.0023(19) 0.012(2) -0.0041(19)
O1 0.085(2) 0.078(2) 0.065(2) 0.0229(18) 0.0238(18) 0.0004(17)
C8 0.058(2) 0.056(2) 0.046(2) -0.0065(18) 0.0062(18) -0.0023(18)
C9 0.079(3) 0.078(3) 0.050(2) 0.006(2) 0.019(2) 0.001(2)
C10 0.088(4) 0.094(4) 0.049(3) 0.004(3) 0.014(2) 0.009(3)
C11 0.073(3) 0.071(3) 0.053(2) 0.006(2) 0.006(2) 0.009(2)
C12 0.055(2) 0.058(2) 0.045(2) -0.0024(18) 0.0030(18) 0.0003(18)
N2 0.0517(19) 0.0507(19) 0.0419(18) -0.0029(15) 0.0034(14) -0.0030(15)
C13 0.049(2) 0.056(2) 0.048(2) -0.0028(18) -0.0008(17) -0.0000(19)
O2 0.083(2) 0.073(2) 0.061(2) 0.0208(18) 0.0030(17) 0.0108(17)
N3 0.0534(19) 0.051(2) 0.0492(19) 0.0063(15) 0.0012(15) -0.0035(15)
C14 0.049(2) 0.048(2) 0.054(2) 0.0005(17) 0.0090(18) 0.0010(18)
C15 0.054(2) 0.062(3) 0.075(3) 0.002(2) 0.001(2) -0.008(2)
C16 0.043(2) 0.076(3) 0.102(4) 0.006(2) 0.013(2) -0.004(3)
C17 0.064(3) 0.073(3) 0.076(3) 0.008(2) 0.027(2) -0.008(3)
C18 0.058(2) 0.059(3) 0.055(3) 0.006(2) 0.009(2) -0.004(2)
C19 0.049(2) 0.045(2) 0.054(2) 0.0054(17) 0.0086(17) 0.0019(17)
C20 0.050(2) 0.059(3) 0.058(3) 0.0002(19) 0.0077(19) 0.007(2)
C21 0.066(3) 0.058(3) 0.102(4) -0.002(2) 0.022(3) 0.008(3)
C22 0.073(4) 0.078(4) 0.129(5) 0.000(3) 0.034(3) 0.037(3)
C23 0.065(3) 0.128(5) 0.077(4) 0.002(3) 0.018(3) 0.046(3)
C24 0.067(3) 0.124(4) 0.054(3) 0.002(3) 0.012(2) -0.000(3)
C25 0.060(3) 0.080(3) 0.058(3) -0.002(2) 0.011(2) -0.003(2)
C26 0.056(2) 0.050(2) 0.057(2) -0.0033(19) 0.0101(19) -0.0031(19)
C27 0.069(3) 0.074(3) 0.063(3) 0.013(2) 0.009(2) -0.005(2)
C28 0.102(4) 0.095(4) 0.054(3) 0.007(3) 0.018(3) -0.000(3)
C29 0.088(4) 0.079(4) 0.064(3) -0.002(3) -0.008(3) 0.010(3)
C30 0.059(3) 0.085(4) 0.077(3) -0.006(3) -0.004(2) 0.006(3)
C31 0.056(2) 0.071(3) 0.066(3) 0.002(2) 0.006(2) 0.001(2)
C32 0.060(2) 0.057(2) 0.047(2) -0.0110(19) 0.0062(18) -0.0072(18)
C33 0.078(3) 0.060(3) 0.058(3) -0.009(2) 0.000(2) -0.001(2)
C34 0.123(4) 0.103(3) 0.067(3) -0.041(3) -0.003(2) 0.018(2)
C35 0.123(4) 0.103(3) 0.067(3) -0.041(3) -0.003(2) 0.018(2)
C36 0.100(5) 0.158(7) 0.070(4) -0.040(5) 0.039(3) -0.013(4)
C37 0.071(3) 0.109(5) 0.064(3) -0.009(3) 0.014(3) -0.013(3)
C38 0.050(2) 0.058(2) 0.050(2) -0.0048(18) 0.0037(17) 0.0005(19)
C39 0.072(3) 0.067(3) 0.053(3) -0.002(2) 0.006(2) 0.004(2)
C40 0.087(4) 0.103(4) 0.053(3) -0.025(3) -0.008(3) 0.002(3)
C41 0.075(3) 0.089(4) 0.060(3) -0.029(3) 0.016(2) -0.025(3)
C42 0.094(4) 0.071(3) 0.073(3) -0.010(3) 0.008(3) -0.022(3)
C43 0.072(3) 0.065(3) 0.069(3) 0.006(2) -0.005(2) -0.012(2)

loop_
_atom_type_symbol
_atom_type_scat_dispersion_real
_atom_type_scat_dispersion_imag
_atom_type_scat_Cromer_Mann_a1
_atom_type_scat_Cromer_Mann_a2
_atom_type_scat_Cromer_Mann_a3
_atom_type_scat_Cromer_Mann_a4
_atom_type_scat_Cromer_Mann_b1
_atom_type_scat_Cromer_Mann_b2
_atom_type_scat_Cromer_Mann_b3
_atom_type_scat_Cromer_Mann_b4
_atom_type_scat_Cromer_Mann_c
_atom_type_scat_source
_atom_type_scat_dispersion_source
Au -1.91220 8.83481 16.88190 18.59130 25.55820 5.86000 0.46110 8.62160 1.48260 36.39560 12.06580 'International Tables Volume C Table 6.1.1.4 (pp. 500-502)' 'Brennan, Cowan, Rev. Sci. Instrum., 1992, 63, 850'
C 0.00313 0.00162 2.31000 1.02000 1.58860 0.86500 20.84390 10.20750 0.56870 51.65120 0.21560 'International Tables Volume C Table 6.1.1.4 (pp. 500-502)' 'Brennan, Cowan, Rev. Sci. Instrum., 1992, 63, 850'
Cl 0.14908 0.15974 11.46040 7.19640 6.25560 1.64550 0.01040 1.16620 18.51940 47.77840 -9.55740 'International Tables Volume C Table 6.1.1.4 (pp. 500-502)' 'Brennan, Cowan, Rev. Sci. Instrum., 1992, 63, 850'
H 0.00000 0.00000 0.49300 0.32291 0.14019 0.04081 10.51090 26.12570 3.14236 57.79970 0.00304 'International Tables Volume C Table 6.1.1.4 (pp. 500-502)' 'Brennan, Cowan, Rev. Sci. Instrum., 1992, 63, 850'
N 0.00612 0.00332 12.21260 3.13220 2.01250 1.16630 0.00570 9.89330 28.99750 0.58260 -11.52900 'International Tables Volume C Table 6.1.1.4 (pp. 500-502)' 'Brennan, Cowan, Rev. Sci. Instrum., 1992, 63, 850'
O 0.01085 0.00610 3.04850 2.28680 1.54630 0.86700 13.27710 5.70110 0.32390 32.90890 0.25080 'International Tables Volume C Table 6.1.1.4 (pp. 500-502)' 'Brennan, Cowan, Rev. Sci. Instrum., 1992, 63, 850'
P 0.10265 0.09519 6.43450 4.17910 1.78000 1.49080 1.90670 27.15700 0.52600 68.16450 1.11490 'International Tables Volume C Table 6.1.1.4 (pp. 500-502)' 'Brennan, Cowan, Rev. Sci. Instrum., 1992, 63, 850'

loop_
_geom_angle_atom_site_label_1
_geom_angle_atom_site_label_2
_geom_angle_atom_site_label_3
_geom_angle
_geom_angle_site_symmetry_1
_geom_angle_site_symmetry_3
_geom_angle_publ_flag
P1 Au Cl1 101.26(4) . . ?
P2 Au Cl1 102.38(4) . . ?
P2 Au P1 156.23(4) . . ?
C1 P1 Au 117.57(15) . . ?
C20 P1 Au 110.69(15) . . ?
C20 P1 C1 105.7(2) . . ?
C26 P1 Au 113.71(15) . . ?
C26 P1 C1 102.70(19) . . ?
C26 P1 C20 105.4(2) . . ?
C19 P2 Au 116.72(14) . . ?
C32 P2 Au 113.97(16) . . ?
C32 P2 C19 103.4(2) . . ?
C38 P2 Au 111.22(15) . . ?
C38 P2 C19 105.3(2) . . ?
C38 P2 C32 105.1(2) . . ?
C2 C1 P1 121.5(3) . . ?
C6 C1 P1 120.5(3) . . ?
C6 C1 C2 118.0(4) . . ?
H2 C2 C1 119.7(3) . . ?
C3 C2 C1 120.7(5) . . ?
C3 C2 H2 119.7(3) . . ?
H3 C3 C2 120.0(3) . . ?
C4 C3 C2 120.1(5) . . ?
C4 C3 H3 120.0(3) . . ?
H4 C4 C3 119.8(3) . . ?
C5 C4 C3 120.3(5) . . ?
C5 C4 H4 119.8(3) . . ?
H5 C5 C4 120.1(3) . . ?
C6 C5 C4 119.9(4) . . ?
C6 C5 H5 120.1(3) . . ?
C5 C6 C1 120.9(4) . . ?
N1 C6 C1 119.4(4) . . ?
N1 C6 C5 119.8(4) . . ?
H1 N1 C6 118.0(2) . . ?
C7 N1 C6 123.9(4) . . ?
C7 N1 H1 118.0(2) . . ?
O1 C7 N1 124.5(4) . . ?
C8 C7 N1 114.5(4) . . ?
C8 C7 O1 121.0(4) . . ?
C9 C8 C7 120.4(4) . . ?
N2 C8 C7 116.8(4) . . ?
N2 C8 C9 122.8(4) . . ?
H9 C9 C8 120.4(3) . . ?
C10 C9 C8 119.1(5) . . ?
C10 C9 H9 120.4(3) . . ?
H10 C10 C9 120.7(3) . . ?
C11 C10 C9 118.6(5) . . ?
C11 C10 H10 120.7(3) . . ?
H11 C11 C10 120.5(3) . . ?
C12 C11 C10 118.9(5) . . ?
C12 C11 H11 120.5(3) . . ?
N2 C12 C11 123.1(4) . . ?
C13 C12 C11 119.2(4) . . ?
C13 C12 N2 117.7(4) . . ?
C12 N2 C8 117.3(4) . . ?
O2 C13 C12 122.3(4) . . ?
N3 C13 C12 113.5(4) . . ?
N3 C13 O2 124.2(4) . . ?
H3a N3 C13 118.0(2) . . ?
C14 N3 C13 123.9(4) . . ?
C14 N3 H3a 118.0(2) . . ?
C15 C14 N3 121.0(4) . . ?
C19 C14 N3 118.7(4) . . ?
C19 C14 C15 120.3(4) . . ?
H15 C15 C14 120.4(3) . . ?
C16 C15 C14 119.2(4) . . ?
C16 C15 H15 120.4(3) . . ?
H16 C16 C15 119.5(3) . . ?
C17 C16 C15 121.1(4) . . ?
C17 C16 H16 119.5(3) . . ?
H17 C17 C16 120.0(3) . . ?
C18 C17 C16 120.0(5) . . ?
C18 C17 H17 120.0(3) . . ?
H18 C18 C17 119.9(3) . . ?
C19 C18 C17 120.2(4) . . ?
C19 C18 H18 119.9(3) . . ?
C14 C19 P2 118.1(3) . . ?
C18 C19 P2 122.8(3) . . ?
C18 C19 C14 119.1(4) . . ?
C21 C20 P1 117.5(4) . . ?
C25 C20 P1 123.4(4) . . ?
C25 C20 C21 119.1(5) . . ?
H21 C21 C20 120.2(3) . . ?
C22 C21 C20 119.6(6) . . ?
C22 C21 H21 120.2(4) . . ?
H22 C22 C21 119.9(4) . . ?
C23 C22 C21 120.3(6) . . ?
C23 C22 H22 119.9(4) . . ?
H23 C23 C22 120.0(4) . . ?
C24 C23 C22 119.9(5) . . ?
C24 C23 H23 120.0(4) . . ?
H24 C24 C23 119.3(4) . . ?
C25 C24 C23 121.4(6) . . ?
C25 C24 H24 119.3(4) . . ?
C24 C25 C20 119.7(5) . . ?
H25 C25 C20 120.2(3) . . ?
H25 C25 C24 120.2(4) . . ?
C27 C26 P1 119.5(3) . . ?
C31 C26 P1 121.4(4) . . ?
C31 C26 C27 118.9(4) . . ?
H27 C27 C26 119.9(3) . . ?
C28 C27 C26 120.2(5) . . ?
C28 C27 H27 119.9(3) . . ?
H28 C28 C27 119.5(3) . . ?
C29 C28 C27 121.1(5) . . ?
C29 C28 H28 119.5(3) . . ?
H29 C29 C28 120.2(3) . . ?
C30 C29 C28 119.6(5) . . ?
C30 C29 H29 120.2(3) . . ?
H30 C30 C29 119.8(3) . . ?
C31 C30 C29 120.3(5) . . ?
C31 C30 H30 119.8(3) . . ?
C30 C31 C26 119.9(5) . . ?
H31 C31 C26 120.1(3) . . ?
H31 C31 C30 120.1(3) . . ?
C33 C32 P2 121.3(4) . . ?
C37 C32 P2 119.5(4) . . ?
C37 C32 C33 119.1(5) . . ?
H33 C33 C32 119.2(3) . . ?
C34 C33 C32 121.5(6) . . ?
C34 C33 H33 119.2(4) . . ?
H34 C34 C33 120.2(4) . . ?
C35 C34 C33 119.5(7) . . ?
C35 C34 H34 120.2(4) . . ?
H35 C35 C34 119.4(4) . . ?
C36 C35 C34 121.1(6) . . ?
C36 C35 H35 119.4(4) . . ?
H36 C36 C35 119.9(4) . . ?
C37 C36 C35 120.3(7) . . ?
C37 C36 H36 119.9(4) . . ?
C36 C37 C32 118.4(6) . . ?
H37 C37 C32 120.8(3) . . ?
H37 C37 C36 120.8(4) . . ?
C39 C38 P2 120.1(4) . . ?
C43 C38 P2 121.6(3) . . ?
C43 C38 C39 118.3(4) . . ?
H39 C39 C38 120.2(3) . . ?
C40 C39 C38 119.6(5) . . ?
C40 C39 H39 120.2(3) . . ?
H40 C40 C39 119.4(3) . . ?
C41 C40 C39 121.2(5) . . ?
C41 C40 H40 119.4(3) . . ?
H41 C41 C40 120.0(3) . . ?
C42 C41 C40 120.1(5) . . ?
C42 C41 H41 120.0(3) . . ?
H42 C42 C41 119.9(3) . . ?
C43 C42 C41 120.2(5) . . ?
C43 C42 H42 119.9(3) . . ?
C42 C43 C38 120.7(5) . . ?
H43 C43 C38 119.7(3) . . ?
H43 C43 C42 119.7(3) . . ?

loop_
_geom_bond_atom_site_label_1
_geom_bond_atom_site_label_2
_geom_bond_distance
_geom_bond_site_symmetry_2
_geom_bond_publ_flag
Au Cl1 2.6424(12) . ?
Au P1 2.3154(11) . ?
Au P2 2.3179(11) . ?
P1 C1 1.824(4) . ?
P1 C20 1.817(5) . ?
P1 C26 1.819(5) . ?
P2 C19 1.834(4) . ?
P2 C32 1.814(5) . ?
P2 C38 1.817(4) . ?
C1 C2 1.400(6) . ?
C1 C6 1.399(6) . ?
C2 H2 0.9300 . ?
C2 C3 1.380(7) . ?
C3 H3 0.9300 . ?
C3 C4 1.374(7) . ?
C4 H4 0.9300 . ?
C4 C5 1.383(7) . ?
C5 H5 0.9300 . ?
C5 C6 1.376(6) . ?
C6 N1 1.422(5) . ?
N1 H1 0.8600 . ?
N1 C7 1.339(5) . ?
C7 O1 1.222(5) . ?
C7 C8 1.507(6) . ?
C8 C9 1.379(6) . ?
C8 N2 1.342(5) . ?
C9 H9 0.9300 . ?
C9 C10 1.378(7) . ?
C10 H10 0.9300 . ?
C10 C11 1.375(7) . ?
C11 H11 0.9300 . ?
C11 C12 1.378(6) . ?
C12 N2 1.338(5) . ?
C12 C13 1.501(6) . ?
C13 O2 1.211(5) . ?
C13 N3 1.362(5) . ?
N3 H3a 0.8600 . ?
N3 C14 1.417(5) . ?
C14 C15 1.385(6) . ?
C14 C19 1.396(6) . ?
C15 H15 0.9300 . ?
C15 C16 1.373(7) . ?
C16 H16 0.9300 . ?
C16 C17 1.375(7) . ?
C17 H17 0.9300 . ?
C17 C18 1.374(6) . ?
C18 H18 0.9300 . ?
C18 C19 1.387(6) . ?
C20 C21 1.396(7) . ?
C20 C25 1.387(7) . ?
C21 H21 0.9300 . ?
C21 C22 1.382(8) . ?
C22 H22 0.9300 . ?
C22 C23 1.379(9) . ?
C23 H23 0.9300 . ?
C23 C24 1.349(8) . ?
C24 H24 0.9300 . ?
C24 C25 1.376(7) . ?
C25 H25 0.9300 . ?
C26 C27 1.367(6) . ?
C26 C31 1.386(6) . ?
C27 H27 0.9300 . ?
C27 C28 1.379(7) . ?
C28 H28 0.9300 . ?
C28 C29 1.351(8) . ?
C29 H29 0.9300 . ?
C29 C30 1.363(8) . ?
C30 H30 0.9300 . ?
C30 C31 1.385(7) . ?
C31 H31 0.9300 . ?
C32 C33 1.399(7) . ?
C32 C37 1.382(7) . ?
C33 H33 0.9300 . ?
C33 C34 1.374(7) . ?
C34 H34 0.9300 . ?
C34 C35 1.357(10) . ?
C35 H35 0.9300 . ?
C35 C36 1.366(10) . ?
C36 H36 0.9300 . ?
C36 C37 1.427(9) . ?
C37 H37 0.9300 . ?
C38 C39 1.392(6) . ?
C38 C43 1.395(6) . ?
C39 H39 0.9300 . ?
C39 C40 1.384(7) . ?
C40 H40 0.9300 . ?
C40 C41 1.362(8) . ?
C41 H41 0.9300 . ?
C41 C42 1.359(8) . ?
C42 H42 0.9300 . ?
C42 C43 1.380(7) . ?
C43 H43 0.9300 . ?

loop_
_geom_torsion_atom_site_label_1
_geom_torsion_atom_site_label_2
_geom_torsion_atom_site_label_3
_geom_torsion_atom_site_label_4
_geom_torsion
_geom_torsion_site_symmetry_1
_geom_torsion_site_symmetry_2
_geom_torsion_site_symmetry_3
_geom_torsion_site_symmetry_4
_geom_torsion_publ_flag
Au P1 C1 C2 128.5(3) . . . . ?
Au P1 C1 C6 -50.7(2) . . . . ?
Au P1 C20 C21 -48.1(3) . . . . ?
Au P1 C20 C25 132.0(3) . . . . ?
Au P1 C26 C27 -28.5(3) . . . . ?
Au P1 C26 C31 156.5(3) . . . . ?
Au P2 C19 C14 65.6(2) . . . . ?
Au P2 C19 C18 -115.3(3) . . . . ?
Au P2 C32 C33 -162.1(3) . . . . ?
Au P2 C32 C37 20.6(3) . . . . ?
Au P2 C38 C39 9.5(3) . . . . ?
Au P2 C38 C43 -171.3(3) . . . . ?
P1 C1 C2 C3 178.2(4) . . . . ?
P1 C1 C6 C5 -177.5(4) . . . . ?
P1 C1 C6 N1 3.1(4) . . . . ?
P1 C20 C21 C22 178.4(4) . . . . ?
P1 C20 C25 C24 -177.8(4) . . . . ?
P1 C26 C27 C28 -173.9(4) . . . . ?
P1 C26 C31 C30 173.2(4) . . . . ?
P2 C19 C14 N3 -6.5(4) . . . . ?
P2 C19 C14 C15 175.0(3) . . . . ?
P2 C19 C18 C17 -176.5(4) . . . . ?
P2 C32 C33 C34 -175.6(4) . . . . ?
P2 C32 C37 C36 176.8(4) . . . . ?
P2 C38 C39 C40 179.0(4) . . . . ?
P2 C38 C43 C42 -178.4(4) . . . . ?
C1 P1 C20 C21 -176.4(3) . . . . ?
C1 P1 C20 C25 3.7(3) . . . . ?
C1 P1 C26 C27 99.6(3) . . . . ?
C1 P1 C26 C31 -75.4(3) . . . . ?
C1 C2 C3 C4 0.9(6) . . . . ?
C1 C6 C5 C4 -2.4(5) . . . . ?
C1 C6 N1 C7 -121.4(4) . . . . ?
C2 C1 P1 C20 -107.4(4) . . . . ?
C2 C1 P1 C26 2.9(4) . . . . ?
C2 C1 C6 C5 3.2(5) . . . . ?
C2 C1 C6 N1 -176.2(4) . . . . ?
C2 C3 C4 C5 -0.0(7) . . . . ?
C3 C2 C1 C6 -2.5(6) . . . . ?
C3 C4 C5 C6 0.7(7) . . . . ?
C4 C5 C6 N1 177.0(5) . . . . ?
C5 C6 N1 C7 59.3(5) . . . . ?
C6 C1 P1 C20 73.3(4) . . . . ?
C6 C1 P1 C26 -176.4(4) . . . . ?
C6 N1 C7 O1 6.4(5) . . . . ?
C6 N1 C7 C8 -174.5(4) . . . . ?
N1 C7 C8 C9 179.0(4) . . . . ?
N1 C7 C8 N2 -0.3(4) . . . . ?
C7 C8 C9 C10 -178.4(5) . . . . ?
C7 C8 N2 C12 179.7(4) . . . . ?
O1 C7 C8 C9 -2.0(6) . . . . ?
O1 C7 C8 N2 178.8(4) . . . . ?
C8 C9 C10 C11 -2.1(6) . . . . ?
C8 N2 C12 C11 -0.3(5) . . . . ?
C8 N2 C12 C13 178.3(4) . . . . ?
C9 C8 N2 C12 0.4(5) . . . . ?
C9 C10 C11 C12 2.3(6) . . . . ?
C10 C9 C8 N2 0.8(6) . . . . ?
C10 C11 C12 N2 -1.1(6) . . . . ?
C10 C11 C12 C13 -179.7(5) . . . . ?
C11 C12 C13 O2 -0.1(5) . . . . ?
C11 C12 C13 N3 178.1(4) . . . . ?
C12 C13 N3 C14 -173.6(3) . . . . ?
N2 C12 C13 O2 -178.8(4) . . . . ?
N2 C12 C13 N3 -0.6(4) . . . . ?
C13 N3 C14 C15 -64.0(5) . . . . ?
C13 N3 C14 C19 117.6(4) . . . . ?
O2 C13 N3 C14 4.5(6) . . . . ?
N3 C14 C15 C16 -176.0(5) . . . . ?
N3 C14 C19 C18 174.3(4) . . . . ?
C14 C15 C16 C17 0.8(6) . . . . ?
C14 C19 P2 C32 -60.4(4) . . . . ?
C14 C19 P2 C38 -170.5(3) . . . . ?
C14 C19 C18 C17 2.6(5) . . . . ?
C15 C14 C19 C18 -4.1(5) . . . . ?
C15 C16 C17 C18 -2.3(6) . . . . ?
C16 C15 C14 C19 2.4(6) . . . . ?
C16 C17 C18 C19 0.5(6) . . . . ?
C18 C19 P2 C32 118.7(4) . . . . ?
C18 C19 P2 C38 8.6(4) . . . . ?
C19 P2 C32 C33 -34.4(3) . . . . ?
C19 P2 C32 C37 148.3(3) . . . . ?
C19 P2 C38 C39 -117.8(3) . . . . ?
C19 P2 C38 C43 61.4(3) . . . . ?
C20 P1 C26 C27 -150.0(3) . . . . ?
C20 P1 C26 C31 35.1(3) . . . . ?
C20 C21 C22 C23 -0.5(6) . . . . ?
C20 C25 C24 C23 -0.7(6) . . . . ?
C21 C20 P1 C26 75.3(4) . . . . ?
C21 C20 C25 C24 2.2(5) . . . . ?
C21 C22 C23 C24 2.1(7) . . . . ?
C22 C21 C20 C25 -1.7(7) . . . . ?
C22 C23 C24 C25 -1.5(7) . . . . ?
C25 C20 P1 C26 -104.7(4) . . . . ?
C26 C27 C28 C29 0.1(6) . . . . ?
C26 C31 C30 C29 1.2(6) . . . . ?
C27 C26 C31 C30 -1.8(5) . . . . ?
C27 C28 C29 C30 -0.7(7) . . . . ?
C28 C27 C26 C31 1.1(6) . . . . ?
C28 C29 C30 C31 0.0(7) . . . . ?
C32 P2 C38 C39 133.3(3) . . . . ?
C32 P2 C38 C43 -47.5(3) . . . . ?
C32 C33 C34 C35 -1.4(6) . . . . ?
C32 C37 C36 C35 -0.9(6) . . . . ?
C33 C32 P2 C38 75.8(4) . . . . ?
C33 C32 C37 C36 -0.5(5) . . . . ?
C33 C34 C35 C36 -0.1(7) . . . . ?
C34 C33 C32 C37 1.6(6) . . . . ?
C34 C35 C36 C37 1.2(7) . . . . ?
C37 C32 P2 C38 -101.4(4) . . . . ?
C38 C39 C40 C41 0.0(6) . . . . ?
C38 C43 C42 C41 -1.2(6) . . . . ?
C39 C38 C43 C42 0.8(6) . . . . ?
C39 C40 C41 C42 -0.4(7) . . . . ?
C40 C39 C38 C43 -0.3(6) . . . . ?
C40 C41 C42 C43 1.0(6) . . . . ?

loop_
_restr_U_rigid_atom_site_label_1
_restr_U_rigid_atom_site_label_2
_restr_U_rigid_target_weight_param
_restr_U_rigid_U_parallel
_restr_U_rigid_diff
C1 C2 0.0100 0.0516 -0.0045
C1 C3 0.0100 0.0483 -0.0032
C1 C5 0.0100 0.0542 0.0003
C1 C6 0.0100 0.0567 0.0014
C1 N1 0.0100 0.0509 0.0083
C2 C3 0.0100 0.0555 -0.0007
C2 C4 0.0100 0.0565 0.0046
C2 C6 0.0100 0.0550 0.0044
C3 C4 0.0100 0.0739 0.0013
C3 C5 0.0100 0.0666 0.0040
C4 C5 0.0100 0.0690 0.0100
C4 C6 0.0100 0.0505 0.0088
C5 C6 0.0100 0.0513 0.0044
C5 N1 0.0100 0.0549 0.0070
C6 N1 0.0100 0.0474 0.0005
C6 C7 0.0100 0.0548 -0.0037
N1 C7 0.0100 0.0527 0.0009
N1 O1 0.0100 0.0531 -0.0006
N1 C8 0.0100 0.0503 -0.0021
C7 O1 0.0100 0.0506 -0.0012
C7 C8 0.0100 0.0585 -0.0016
C7 C9 0.0100 0.0585 -0.0022
C7 N2 0.0100 0.0541 -0.0001
O1 C8 0.0100 0.0608 -0.0050
C8 C9 0.0100 0.0475 0.0003
C8 C10 0.0100 0.0536 -0.0041
C8 C12 0.0100 0.0617 0.0032
C8 N2 0.0100 0.0555 0.0066
C9 C10 0.0100 0.0740 -0.0050
C9 C11 0.0100 0.0700 0.0031
C9 N2 0.0100 0.0476 -0.0002
C10 C11 0.0100 0.0752 0.0071
C10 C12 0.0100 0.0552 0.0050
C11 C12 0.0100 0.0495 0.0047
C11 N2 0.0100 0.0479 0.0023
C11 C13 0.0100 0.0607 0.0059
C12 N2 0.0100 0.0527 0.0028
C12 C13 0.0100 0.0598 -0.0010
C12 O2 0.0100 0.0615 -0.0017
C12 N3 0.0100 0.0531 -0.0017
N2 C13 0.0100 0.0558 -0.0032
C13 O2 0.0100 0.0508 0.0025
C13 N3 0.0100 0.0517 -0.0023
C13 C14 0.0100 0.0545 0.0018
O2 N3 0.0100 0.0491 -0.0003
N3 C14 0.0100 0.0511 -0.0010
N3 C15 0.0100 0.0580 -0.0085
N3 C19 0.0100 0.0497 -0.0057
C14 C15 0.0100 0.0520 -0.0055
C14 C16 0.0100 0.0499 -0.0003
C14 C18 0.0100 0.0531 0.0012
C14 C19 0.0100 0.0537 -0.0011
C15 C16 0.0100 0.0724 -0.0068
C15 C17 0.0100 0.0665 0.0003
C15 C19 0.0100 0.0521 0.0005
C16 C17 0.0100 0.0827 0.0032
C16 C18 0.0100 0.0589 -0.0002
C17 C18 0.0100 0.0595 0.0032
C17 C19 0.0100 0.0465 -0.0008
C18 C19 0.0100 0.0503 0.0020
C20 C21 0.0100 0.0581 0.0009
C20 C22 0.0100 0.0521 0.0015
C20 C24 0.0100 0.0579 0.0004
C20 C25 0.0100 0.0640 -0.0004
C21 C22 0.0100 0.0644 0.0059
C21 C23 0.0100 0.0805 0.0004
C21 C25 0.0100 0.0724 -0.0034
C22 C23 0.0100 0.1273 -0.0092
C22 C24 0.0100 0.1119 0.0002
C23 C24 0.0100 0.1212 0.0013
C23 C25 0.0100 0.0704 0.0011
C24 C25 0.0100 0.0637 0.0068
C26 C27 0.0100 0.0591 -0.0079
C26 C28 0.0100 0.0547 0.0038
C26 C30 0.0100 0.0572 0.0027
C26 C31 0.0100 0.0568 0.0007
C27 C28 0.0100 0.0651 -0.0034
C27 C29 0.0100 0.0630 -0.0007
C27 C31 0.0100 0.0623 0.0002
C28 C29 0.0100 0.0930 0.0078
C28 C30 0.0100 0.0837 -0.0007
C29 C30 0.0100 0.0940 0.0049
C29 C31 0.0100 0.0686 0.0034
C30 C31 0.0100 0.0626 0.0023
C32 C33 0.0100 0.0697 -0.0024
C32 C34 0.0100 0.0709 -0.0178
C32 C36 0.0100 0.0522 0.0039
C32 C37 0.0100 0.0645 -0.0071
C33 C34 0.0100 0.0620 0.0024
C33 C37 0.0100 0.0863 -0.0051
C36 C37 0.0100 0.0859 0.0008
C38 C39 0.0100 0.0531 -0.0073
C38 C40 0.0100 0.0462 0.0004
C38 C42 0.0100 0.0554 0.0025
C38 C43 0.0100 0.0608 -0.0018
C39 C40 0.0100 0.0614 -0.0012
C39 C41 0.0100 0.0656 0.0032
C39 C43 0.0100 0.0642 -0.0013
C40 C41 0.0100 0.1074 0.0142
C40 C42 0.0100 0.0971 0.0057
C41 C42 0.0100 0.0939 0.0059
C41 C43 0.0100 0.0584 0.0034
C42 C43 0.0100 0.0524 -0.0026

loop_
_atom_site_anharm_gc_c_label
_atom_site_anharm_gc_c_111
_atom_site_anharm_gc_c_112
_atom_site_anharm_gc_c_113
_atom_site_anharm_gc_c_122
_atom_site_anharm_gc_c_123
_atom_site_anharm_gc_c_133
_atom_site_anharm_gc_c_222
_atom_site_anharm_gc_c_223
_atom_site_anharm_gc_c_233
_atom_site_anharm_gc_c_333
Au 0.00000003(4) -0.00000003(2) 0.000000003(11) 0.00000003(2) -0.000000008(8) 0.000000007(6) 0.00000043(4) -0.000000114(12) 0.000000059(6) -0.000000018(7)

loop_
_atom_site_anharm_gc_d_label
_atom_site_anharm_gc_d_1111
_atom_site_anharm_gc_d_1112
_atom_site_anharm_gc_d_1113
_atom_site_anharm_gc_d_1122
_atom_site_anharm_gc_d_1123
_atom_site_anharm_gc_d_1133
_atom_site_anharm_gc_d_1222
_atom_site_anharm_gc_d_1223
_atom_site_anharm_gc_d_1233
_atom_site_anharm_gc_d_1333
_atom_site_anharm_gc_d_2222
_atom_site_anharm_gc_d_2223
_atom_site_anharm_gc_d_2233
_atom_site_anharm_gc_d_2333
_atom_site_anharm_gc_d_3333
Au 0.000000044(3) 0.0000000061(16) 0.0000000002(7) 0.0000000163(11) 0.0000000002(5) 0.0000000030(3) 0.0000000042(17) -0.0000000005(4) 0.0000000003(3) 0.0000000001(2) 0.000000028(3) -0.0000000027(10) 0.0000000024(3) -0.0000000007(3) 0.0000000018(3)

loop_
_smtbx_masks_void_nr
_smtbx_masks_void_average_x
_smtbx_masks_void_average_y
_smtbx_masks_void_average_z
_smtbx_masks_void_volume
_smtbx_masks_void_count_electrons
_smtbx_masks_void_content
1 0.000 0.000 0.500 547.8 132.2 ?
2 0.000 0.500 0.000 547.8 132.2 ?
